data_1540895
loop_
_publ_author_name
'Schaffrath, U.'
'Gruehn, R.'

_publ_section_title
;
 Zur Darstellung und Struktur neuer Modifikationen von CeTa3O9
;
_journal_name_full 'Zeitschrift fuer Anorganische und Allgemeine Chemie'
_journal_page_first 67
_journal_page_last 80
_journal_volume 565
_journal_year 1988
_chemical_formula_sum 'La O9 Ta3'
_chemical_name_systematic 'La (Ta3 O9)'
_space_group_IT_number 62
_symmetry_space_group_name_Hall '-P 2ac 2n'
_symmetry_space_group_name_H-M 'P n m a'
_cell_angle_alpha 90
_cell_angle_beta 90
_cell_angle_gamma 90
_cell_formula_units_Z 4
_cell_length_a 6.5429
_cell_length_b 7.6491
_cell_length_c 12.583
_cell_volume 629.745
_citation_journal_id_ASTM ZAACAB
_cod_data_source_file Schaffrath_ZAACAB_1988_1481.cif
_cod_data_source_block La1O9Ta3
_cod_original_cell_volume 629.7451
_cod_original_formula_sum 'La1 O9 Ta3'
_cod_database_code 1540895

loop_
_symmetry_equiv_pos_as_xyz
x,y,z
-x+1/2,-y,z+1/2
x+1/2,-y+1/2,-z+1/2
-x,y+1/2,-z
-x,-y,-z
x-1/2,y,-z-1/2
-x-1/2,y-1/2,z-1/2
x,-y-1/2,z

loop_
_atom_site_label
_atom_site_type_symbol
_atom_site_fract_x
_atom_site_fract_y
_atom_site_fract_z
_atom_site_occupancy
_atom_site_U_iso_or_equiv
O4 O-2 0.9277 0.25 0.0181 1 0.0
O6 O-2 0.2991 0.25 0.2078 1 0.0
O5 O-2 0.6987 0.25 0.8207 1 0.0
Ta2 Ta+5 0 0.5 0 1 0.0
La1 La+3 0.0475 0.25 0.4798 1 0.0
Ta1 Ta+5 0.2788 0.5022 0.21713 1 0.0
O1 O-2 0.2801 0.472 0.042 1 0.0
O3 O-2 0.5909 0.4868 0.1644 1 0.0
O2 O-2 0.0285 0.4673 0.8446 1 0.0
